data_7201043
loop_
_publ_author_name
'Li, Ling-Ling'
'Liu, Lei-Lei'
'Ren, Zhi-Gang'
'Li, Hong-Xi'
'Zhang, Yong'
'Lang, Jian-Ping'

_publ_section_title
;
 Solvothermal assembly of a mixed-valence Cu(I,II) cyanide coordination
 polymer [Cu(II)Cu(I)2(&#x00B5;-Br)2(&#x00B5;-CN)2(bdmpp)]n by C--C
 bond cleavage of acetonitrile
;
_journal_issue 12
_journal_name_full CrystEngComm
_journal_page_first 2751
_journal_paper_doi 10.1039/b903972d
_journal_volume 11
_journal_year 2009
_chemical_formula_moiety 'C17 H17 Br2 Cu3 N7'
_chemical_formula_sum 'C17 H17 Br2 Cu3 N7'
_chemical_formula_weight 669.82
_chemical_name_systematic
;
?
;
_space_group_IT_number 2
_symmetry_cell_setting triclinic
_symmetry_space_group_name_Hall '-P 1'
_symmetry_space_group_name_H-M 'P -1'
_atom_sites_solution_hydrogens geom
_atom_sites_solution_primary direct
_atom_sites_solution_secondary difmap
_cell_angle_alpha 93.22(3)
_cell_angle_beta 102.11(3)
_cell_angle_gamma 96.21(3)
_cell_formula_units_Z 2
_cell_length_a 8.9718(18)
_cell_length_b 11.025(2)
_cell_length_c 11.152(2)
_cell_measurement_reflns_used 3486
_cell_measurement_temperature 293(2)
_cell_measurement_theta_max 25.3491
_cell_measurement_theta_min 3.1680
_cell_volume 1068.7(4)
_computing_cell_refinement 'Bruker SMART'
_computing_data_collection 'Bruker SMART'
_computing_data_reduction 'Bruker SHELXTL'
_computing_molecular_graphics 'Bruker SHELXTL'
_computing_publication_material 'Bruker SHELXTL'
_computing_structure_refinement 'SHELXL-97 (Sheldrick, 1997)'
_computing_structure_solution 'SHELXS-97 (Sheldrick, 1990)'
_diffrn_ambient_temperature 273(2)
_diffrn_measured_fraction_theta_full 0.992
_diffrn_measured_fraction_theta_max 0.992
_diffrn_measurement_device_type 'Rigaku MercuryCCD area detector'
_diffrn_measurement_method \w
_diffrn_radiation_monochromator graphite
_diffrn_radiation_source 'fine-focus sealed tube'
_diffrn_radiation_type MoK\a
_diffrn_radiation_wavelength 0.71073
_diffrn_reflns_av_R_equivalents 0.0565
_diffrn_reflns_av_sigmaI/netI 0.0677
_diffrn_reflns_limit_h_max 10
_diffrn_reflns_limit_h_min -10
_diffrn_reflns_limit_k_max 13
_diffrn_reflns_limit_k_min -13
_diffrn_reflns_limit_l_max 11
_diffrn_reflns_limit_l_min -13
_diffrn_reflns_number 10373
_diffrn_reflns_theta_full 25.34
_diffrn_reflns_theta_max 25.34
_diffrn_reflns_theta_min 3.17
_diffrn_standards_decay_% 0
_diffrn_standards_interval_count 0
_diffrn_standards_interval_time 0
_diffrn_standards_number 0
_exptl_absorpt_coefficient_mu 6.715
_exptl_absorpt_correction_T_max 0.2153
_exptl_absorpt_correction_T_min 0.1793
_exptl_absorpt_correction_type multi-scan
_exptl_absorpt_process_details 'Jacobson, R. (1998) Private communication to Rigaku Company, Tokyo, Japan.'
_exptl_crystal_colour black
_exptl_crystal_density_diffrn 2.082
_exptl_crystal_density_method 'not measured'
_exptl_crystal_description block
_exptl_crystal_F_000 650
_exptl_crystal_size_max 0.39
_exptl_crystal_size_mid 0.35
_exptl_crystal_size_min 0.33
_refine_diff_density_max 0.864
_refine_diff_density_min -1.064
_refine_diff_density_rms 0.158
_refine_ls_extinction_method none
_refine_ls_goodness_of_fit_ref 1.038
_refine_ls_hydrogen_treatment constr
_refine_ls_matrix_type full
_refine_ls_number_parameters 266
_refine_ls_number_reflns 3878
_refine_ls_number_restraints 0
_refine_ls_restrained_S_all 1.038
_refine_ls_R_factor_all 0.0928
_refine_ls_R_factor_gt 0.0629
_refine_ls_shift/su_max 0.000
_refine_ls_shift/su_mean 0.000
_refine_ls_structure_factor_coef Fsqd
_refine_ls_weighting_details 'calc w=1/[\s^2^(Fo^2^)+(0.0934P)^2^+0.0000P] where P=(Fo^2^+2Fc^2^)/3'
_refine_ls_weighting_scheme calc
_refine_ls_wR_factor_gt 0.1524
_refine_ls_wR_factor_ref 0.1749
_reflns_number_gt 2733
_reflns_number_total 3878
_reflns_threshold_expression >2sigma(I)
_cod_data_source_file b903972d.txt
_cod_data_source_block 1
_cod_depositor_comments
;
The following automatic conversions were performed:
'_exptl_absorpt_correction_type' value 'Multi-scan' changed to
'multi-scan' according to
'/home/saulius/struct/CIF-dictionaries/cif_core.dic' dictionary named
'cif_core.dic' version 2.4.1 from 2010-06-29.

Automatic conversion script
Id: cif_fix_enum 1527 2010-12-29 10:47:43Z saulius 
;
_cod_database_code 7201043

loop_
_symmetry_equiv_pos_as_xyz
'x, y, z'
'-x, -y, -z'

loop_
_atom_site_label
_atom_site_type_symbol
_atom_site_fract_x
_atom_site_fract_y
_atom_site_fract_z
_atom_site_U_iso_or_equiv
_atom_site_adp_type
_atom_site_occupancy
_atom_site_symmetry_multiplicity
_atom_site_calc_flag
_atom_site_refinement_flags
_atom_site_disorder_assembly
_atom_site_disorder_group
Cu1 Cu 0.20850(10) 0.72589(9) 0.64183(8) 0.0365(3) Uani 1 1 d . . .
Cu2 Cu -0.32258(13) 0.52735(12) 0.58062(15) 0.0717(5) Uani 1 1 d . . .
Cu3 Cu 0.22322(12) 0.98038(11) 0.90614(10) 0.0548(4) Uani 1 1 d . . .
Br1 Br 0.14587(10) 0.95766(8) 0.68173(8) 0.0478(3) Uani 1 1 d . . .
Br2 Br -0.53838(10) 0.45369(9) 0.65244(8) 0.0517(3) Uani 1 1 d . . .
N1 N 0.4263(7) 0.7707(6) 0.6450(5) 0.0335(14) Uani 1 1 d . . .
N2 N 0.4631(8) 0.7224(7) 0.8411(6) 0.0471(18) Uani 1 1 d . . .
N3 N 0.3039(8) 0.7024(6) 0.8183(6) 0.0412(16) Uani 1 1 d . . .
N4 N 0.3424(8) 0.7979(6) 0.4437(6) 0.0401(16) Uani 1 1 d . . .
N5 N 0.2014(7) 0.7513(6) 0.4625(6) 0.0415(16) Uani 1 1 d . . .
N6 N 0.0084(8) 0.6320(7) 0.6286(6) 0.0460(18) Uani 1 1 d . . .
C1 C 0.4675(9) 0.8083(7) 0.5447(8) 0.0405(19) Uani 1 1 d . . .
C2 C 0.6179(10) 0.8520(8) 0.5470(9) 0.055(3) Uani 1 1 d . . .
H2 H 0.6479 0.8775 0.4766 0.066 Uiso 1 1 calc R . .
C3 C 0.7212(11) 0.8565(9) 0.6565(11) 0.064(3) Uani 1 1 d . . .
H3 H 0.8228 0.8880 0.6607 0.077 Uiso 1 1 calc R . .
C4 C 0.6803(10) 0.8159(10) 0.7608(10) 0.064(3) Uani 1 1 d . . .
H4 H 0.7513 0.8188 0.8351 0.076 Uiso 1 1 calc R . .
C5 C 0.5288(9) 0.7710(8) 0.7491(8) 0.042(2) Uani 1 1 d . . .
C6 C 0.5231(13) 0.6874(9) 0.9567(9) 0.063(3) Uani 1 1 d . . .
C7 C 0.4012(14) 0.6467(9) 1.0060(9) 0.073(3) Uani 1 1 d . . .
H7 H 0.4060 0.6165 1.0827 0.088 Uiso 1 1 calc R . .
C8 C 0.2687(11) 0.6594(8) 0.9191(8) 0.051(2) Uani 1 1 d . . .
C9 C 0.6900(13) 0.6907(11) 1.0103(11) 0.092(4) Uani 1 1 d . . .
H9A H 0.7356 0.6422 0.9568 0.138 Uiso 1 1 calc R . .
H9B H 0.7039 0.6582 1.0895 0.138 Uiso 1 1 calc R . .
H9C H 0.7384 0.7737 1.0193 0.138 Uiso 1 1 calc R . .
C10 C 0.1053(14) 0.6285(11) 0.9274(10) 0.080(3) Uani 1 1 d . . .
H10A H 0.0413 0.6745 0.8716 0.120 Uiso 1 1 calc R . .
H10B H 0.0951 0.6487 1.0099 0.120 Uiso 1 1 calc R . .
H10C H 0.0745 0.5426 0.9059 0.120 Uiso 1 1 calc R . .
C11 C 0.3250(12) 0.8277(8) 0.3224(8) 0.048(2) Uani 1 1 d . . .
C12 C 0.1756(12) 0.8013(8) 0.2707(8) 0.059(3) Uani 1 1 d . . .
H12 H 0.1299 0.8120 0.1897 0.070 Uiso 1 1 calc R . .
C13 C 0.1006(10) 0.7553(7) 0.3576(7) 0.043(2) Uani 1 1 d . . .
C14 C 0.4587(14) 0.8757(10) 0.2699(9) 0.073(3) Uani 1 1 d . . .
H14A H 0.4235 0.8868 0.1843 0.110 Uiso 1 1 calc R . .
H14B H 0.5327 0.8183 0.2788 0.110 Uiso 1 1 calc R . .
H14C H 0.5054 0.9527 0.3131 0.110 Uiso 1 1 calc R . .
C15 C -0.0681(11) 0.7135(10) 0.3457(9) 0.067(3) Uani 1 1 d . . .
H15A H -0.0802 0.6344 0.3769 0.100 Uiso 1 1 calc R . .
H15B H -0.1199 0.7083 0.2607 0.100 Uiso 1 1 calc R . .
H15C H -0.1114 0.7710 0.3920 0.100 Uiso 1 1 calc R . .
C16 C -0.1151(10) 0.5865(8) 0.6152(8) 0.049(2) Uani 1 1 d . . .
N7' N 0.4353(8) 0.9951(8) 0.9767(7) 0.048(2) Uani 0.50 1 d P . .
C7' C 0.4353(8) 0.9951(8) 0.9767(7) 0.048(2) Uani 0.50 1 d P . .
N8' N 0.0388(8) 0.9957(13) 0.9877(11) 0.052(3) Uani 0.50 1 d P . .
C8' C 0.0388(8) 0.9957(13) 0.9877(11) 0.052(3) Uani 0.50 1 d P . .

loop_
_atom_site_aniso_label
_atom_site_aniso_U_11
_atom_site_aniso_U_22
_atom_site_aniso_U_33
_atom_site_aniso_U_23
_atom_site_aniso_U_13
_atom_site_aniso_U_12
Cu1 0.0280(5) 0.0492(6) 0.0306(5) 0.0066(4) 0.0049(4) -0.0016(4)
Cu2 0.0350(6) 0.0545(8) 0.1201(12) -0.0052(8) 0.0145(7) -0.0076(5)
Cu3 0.0450(7) 0.0626(8) 0.0559(7) 0.0019(6) 0.0124(5) 0.0010(6)
Br1 0.0424(5) 0.0548(6) 0.0451(5) 0.0011(4) 0.0070(4) 0.0078(4)
Br2 0.0472(5) 0.0540(6) 0.0527(6) 0.0060(4) 0.0122(4) -0.0034(4)
N1 0.030(3) 0.036(4) 0.032(3) 0.002(3) 0.006(3) -0.006(3)
N2 0.041(4) 0.051(4) 0.040(4) 0.003(3) -0.010(3) 0.000(3)
N3 0.051(4) 0.044(4) 0.028(3) 0.003(3) 0.006(3) 0.005(3)
N4 0.044(4) 0.042(4) 0.037(4) -0.001(3) 0.019(3) -0.004(3)
N5 0.040(4) 0.052(4) 0.031(3) 0.008(3) 0.006(3) -0.002(3)
N6 0.038(4) 0.059(5) 0.037(4) 0.004(3) 0.003(3) 0.002(4)
C1 0.043(5) 0.030(4) 0.053(5) 0.001(4) 0.021(4) 0.004(4)
C2 0.048(5) 0.059(6) 0.063(6) -0.005(5) 0.038(5) -0.011(5)
C3 0.033(5) 0.062(7) 0.096(8) -0.004(6) 0.016(5) -0.005(5)
C4 0.037(5) 0.067(7) 0.080(7) -0.006(6) -0.001(5) 0.006(5)
C5 0.029(4) 0.043(5) 0.049(5) -0.012(4) -0.001(4) 0.007(4)
C6 0.083(7) 0.042(5) 0.052(6) -0.004(5) -0.012(6) 0.008(5)
C7 0.107(9) 0.058(7) 0.040(5) 0.017(5) -0.013(6) -0.004(6)
C8 0.069(6) 0.045(5) 0.038(5) 0.014(4) 0.015(4) -0.008(5)
C9 0.086(8) 0.070(8) 0.086(8) -0.002(7) -0.055(7) 0.008(6)
C10 0.111(9) 0.081(8) 0.061(7) 0.024(6) 0.046(7) 0.006(7)
C11 0.079(7) 0.038(5) 0.032(4) 0.004(4) 0.022(5) 0.005(5)
C12 0.089(8) 0.053(6) 0.027(4) 0.013(4) 0.002(5) -0.008(5)
C13 0.049(5) 0.041(5) 0.033(4) 0.000(4) -0.006(4) 0.008(4)
C14 0.103(9) 0.072(7) 0.058(6) 0.009(5) 0.051(6) 0.006(6)
C15 0.055(6) 0.082(8) 0.051(6) 0.012(5) -0.014(5) -0.004(5)
C16 0.037(5) 0.052(6) 0.056(6) 0.010(5) 0.009(4) 0.003(4)
N7' 0.044(4) 0.055(5) 0.046(5) 0.001(4) 0.019(4) -0.004(4)
C7' 0.044(4) 0.055(5) 0.046(5) 0.001(4) 0.019(4) -0.004(4)
N8' 0.037(7) 0.063(5) 0.036(6) 0.000(4) -0.026(6) -0.009(7)
C8' 0.037(7) 0.063(5) 0.036(6) 0.000(4) -0.026(6) -0.009(7)

loop_
_atom_type_symbol
_atom_type_description
_atom_type_scat_dispersion_real
_atom_type_scat_dispersion_imag
_atom_type_scat_source
C C 0.0033 0.0016 'International Tables Vol C Tables 4.2.6.8 and 6.1.1.4'
H H 0.0000 0.0000 'International Tables Vol C Tables 4.2.6.8 and 6.1.1.4'
N N 0.0061 0.0033 'International Tables Vol C Tables 4.2.6.8 and 6.1.1.4'
Cu Cu 0.3201 1.2651 'International Tables Vol C Tables 4.2.6.8 and 6.1.1.4'
Br Br -0.2901 2.4595 'International Tables Vol C Tables 4.2.6.8 and 6.1.1.4'

loop_
_geom_angle_atom_site_label_1
_geom_angle_atom_site_label_2
_geom_angle_atom_site_label_3
_geom_angle
_geom_angle_site_symmetry_1
_geom_angle_site_symmetry_3
_geom_angle_publ_flag
N6 Cu1 N1 162.6(3) . . ?
N6 Cu1 N3 99.3(3) . . ?
N1 Cu1 N3 79.0(3) . . ?
N6 Cu1 N5 100.3(3) . . ?
N1 Cu1 N5 78.9(3) . . ?
N3 Cu1 N5 157.2(3) . . ?
N6 Cu1 Br1 101.7(2) . . ?
N1 Cu1 Br1 95.68(19) . . ?
N3 Cu1 Br1 96.7(2) . . ?
N5 Cu1 Br1 90.6(2) . . ?
C16 Cu2 Br2 148.6(3) . . ?
C16 Cu2 Br2 113.0(3) . 2_466 ?
Br2 Cu2 Br2 98.10(6) . 2_466 ?
N7 Cu3 N8 130.2(4) . . ?
N7 Cu3 Br1 117.4(2) . . ?
N8 Cu3 Br1 112.1(3) . . ?
Cu3 Br1 Cu1 99.14(6) . . ?
Cu2 Br2 Cu2 81.90(6) . 2_466 ?
C5 N1 C1 121.0(7) . . ?
C5 N1 Cu1 119.6(5) . . ?
C1 N1 Cu1 119.3(5) . . ?
C6 N2 N3 109.2(8) . . ?
C6 N2 C5 133.5(8) . . ?
N3 N2 C5 117.3(6) . . ?
C8 N3 N2 106.3(7) . . ?
C8 N3 Cu1 141.5(6) . . ?
N2 N3 Cu1 111.5(5) . . ?
N5 N4 C11 108.7(7) . . ?
N5 N4 C1 117.3(6) . . ?
C11 N4 C1 134.0(7) . . ?
C13 N5 N4 106.8(6) . . ?
C13 N5 Cu1 140.3(6) . . ?
N4 N5 Cu1 111.9(5) . . ?
C16 N6 Cu1 173.1(7) . . ?
N1 C1 C2 120.8(8) . . ?
N1 C1 N4 112.0(6) . . ?
C2 C1 N4 127.2(8) . . ?
C3 C2 C1 117.5(9) . . ?
C3 C2 H2 121.3 . . ?
C1 C2 H2 121.3 . . ?
C2 C3 C4 122.2(8) . . ?
C2 C3 H3 118.9 . . ?
C4 C3 H3 118.9 . . ?
C5 C4 C3 116.3(9) . . ?
C5 C4 H4 121.9 . . ?
C3 C4 H4 121.9 . . ?
N1 C5 C4 122.1(9) . . ?
N1 C5 N2 111.8(6) . . ?
C4 C5 N2 126.1(8) . . ?
C7 C6 N2 107.0(9) . . ?
C7 C6 C9 128.6(10) . . ?
N2 C6 C9 124.4(11) . . ?
C6 C7 C8 106.8(8) . . ?
C6 C7 H7 126.6 . . ?
C8 C7 H7 126.6 . . ?
N3 C8 C7 110.7(9) . . ?
N3 C8 C10 120.9(8) . . ?
C7 C8 C10 128.4(9) . . ?
C6 C9 H9A 109.5 . . ?
C6 C9 H9B 109.5 . . ?
H9A C9 H9B 109.5 . . ?
C6 C9 H9C 109.5 . . ?
H9A C9 H9C 109.5 . . ?
H9B C9 H9C 109.5 . . ?
C8 C10 H10A 109.5 . . ?
C8 C10 H10B 109.5 . . ?
H10A C10 H10B 109.5 . . ?
C8 C10 H10C 109.5 . . ?
H10A C10 H10C 109.5 . . ?
H10B C10 H10C 109.5 . . ?
C12 C11 N4 106.4(8) . . ?
C12 C11 C14 131.2(8) . . ?
N4 C11 C14 122.3(9) . . ?
C11 C12 C13 108.6(7) . . ?
C11 C12 H12 125.7 . . ?
C13 C12 H12 125.7 . . ?
N5 C13 C12 109.5(7) . . ?
N5 C13 C15 121.2(8) . . ?
C12 C13 C15 129.3(8) . . ?
C11 C14 H14A 109.5 . . ?
C11 C14 H14B 109.5 . . ?
H14A C14 H14B 109.5 . . ?
C11 C14 H14C 109.5 . . ?
H14A C14 H14C 109.5 . . ?
H14B C14 H14C 109.5 . . ?
C13 C15 H15A 109.5 . . ?
C13 C15 H15B 109.5 . . ?
H15A C15 H15B 109.5 . . ?
C13 C15 H15C 109.5 . . ?
H15A C15 H15C 109.5 . . ?
H15B C15 H15C 109.5 . . ?
N6 C16 Cu2 173.0(8) . . ?
C7' N7' N7' 0.0(11) 2_677 2_677 ?
C7' N7' Cu3 178.1(10) 2_677 . ?
N7' N7' Cu3 178.1(10) 2_677 . ?
C8' N8' N8' 0.0(4) 2_577 2_577 ?
C8' N8' Cu3 173(2) 2_577 . ?
N8' N8' Cu3 173(2) 2_577 . ?

loop_
_geom_bond_atom_site_label_1
_geom_bond_atom_site_label_2
_geom_bond_distance
_geom_bond_site_symmetry_2
_geom_bond_publ_flag
Cu1 N6 1.946(7) . ?
Cu1 N1 1.955(6) . ?
Cu1 N3 2.018(6) . ?
Cu1 N5 2.023(6) . ?
Cu1 Br1 2.7076(15) . ?
Cu2 C16 1.857(9) . ?
Cu2 Br2 2.3310(16) . ?
Cu2 Br2 2.667(2) 2_466 ?
Cu3 N7 1.886(8) . ?
Cu3 N8 2.066(9) . ?
Cu3 Br1 2.4434(15) . ?
Br2 Cu2 2.667(2) 2_466 ?
N1 C5 1.321(10) . ?
N1 C1 1.324(10) . ?
N2 C6 1.382(12) . ?
N2 N3 1.388(9) . ?
N2 C5 1.390(11) . ?
N3 C8 1.328(10) . ?
N4 N5 1.375(9) . ?
N4 C11 1.391(10) . ?
N4 C1 1.403(10) . ?
N5 C13 1.327(10) . ?
N6 C16 1.142(10) . ?
C1 C2 1.378(11) . ?
C2 C3 1.364(14) . ?
C2 H2 0.9300 . ?
C3 C4 1.375(14) . ?
C3 H3 0.9300 . ?
C4 C5 1.373(12) . ?
C4 H4 0.9300 . ?
C6 C7 1.368(16) . ?
C6 C9 1.488(14) . ?
C7 C8 1.393(13) . ?
C7 H7 0.9300 . ?
C8 C10 1.491(14) . ?
C9 H9A 0.9600 . ?
C9 H9B 0.9600 . ?
C9 H9C 0.9600 . ?
C10 H10A 0.9600 . ?
C10 H10B 0.9600 . ?
C10 H10C 0.9600 . ?
C11 C12 1.336(13) . ?
C11 C14 1.501(13) . ?
C12 C13 1.379(12) . ?
C12 H12 0.9300 . ?
C13 C15 1.510(12) . ?
C14 H14A 0.9600 . ?
C14 H14B 0.9600 . ?
C14 H14C 0.9600 . ?
C15 H15A 0.9600 . ?
C15 H15B 0.9600 . ?
C15 H15C 0.9600 . ?
N7' C7' 1.159(15) 2_677 ?
N7' N7' 1.159(15) 2_677 ?
N8' C8' 0.813(16) 2_577 ?
N8' N8' 0.813(16) 2_577 ?
